data_4343084
loop_
_publ_author_name
'Chorazy, Szymon'
'Podgajny, Robert'
'Noga\'s, Wojciech'
'Buda, Szymon'
'Nitek, Wojciech'
'Mlynarski, Jacek'
'Rams, Micha\/l'
'Kozie\/l, Marcin'
'Juszy\'nska Ga\/l\;azka, Ewa'
'Vieru, Veacheslav'
'Chibotaru, Liviu F.'
'Sieklucka, Barbara'

_publ_section_title
;
 Optical Activity and Dehydration-Driven Switching of Magnetic Properties
 in Enantiopure Cyanido-Bridged Co(II)3W(V)2 Trigonal Bipyramids.
;
_journal_issue 12
_journal_name_full 'Inorganic chemistry'
_journal_page_first 5784
_journal_page_last 5794
_journal_paper_doi 10.1021/acs.inorgchem.5b00470
_journal_volume 54
_journal_year 2015
_chemical_absolute_configuration rmad
_chemical_formula_sum 'C58 H54 Co3 N22 O15 W2'
_chemical_formula_weight 1843.72
_chemical_name_systematic
; 
 ? 
;
_space_group_IT_number 4
_symmetry_cell_setting monoclinic
_symmetry_space_group_name_Hall 'P 2yb'
_symmetry_space_group_name_H-M 'P 1 21 1'
_atom_sites_solution_hydrogens geom
_atom_sites_solution_primary direct
_atom_sites_solution_secondary difmap
_audit_creation_method SHELXL-97
_cell_angle_alpha 90.000(5)
_cell_angle_beta 104.169(5)
_cell_angle_gamma 90.000(5)
_cell_formula_units_Z 2
_cell_length_a 13.650(5)
_cell_length_b 19.840(5)
_cell_length_c 14.794(5)
_cell_measurement_reflns_used 13085
_cell_measurement_temperature 293(2)
_cell_measurement_theta_max 28.5756
_cell_measurement_theta_min 3.0163
_cell_volume 3885(2)
_computing_structure_refinement 'SHELXL-97 (Sheldrick, 1997)'
_computing_structure_solution 'SHELXS-97 (Sheldrick, 1990)'
_diffrn_ambient_temperature 293(2)
_diffrn_measured_fraction_theta_full 0.998
_diffrn_measured_fraction_theta_max 0.998
_diffrn_measurement_device_type 'SuperNova, Dual, Cu at zero, Atlas'
_diffrn_measurement_method '\w scans'
_diffrn_radiation_monochromator graphite
_diffrn_radiation_source 'fine-focus sealed tube'
_diffrn_radiation_type MoK\a
_diffrn_radiation_wavelength 0.71069
_diffrn_reflns_av_R_equivalents 0.0283
_diffrn_reflns_av_sigmaI/netI 0.0523
_diffrn_reflns_limit_h_max 16
_diffrn_reflns_limit_h_min -14
_diffrn_reflns_limit_k_max 23
_diffrn_reflns_limit_k_min -23
_diffrn_reflns_limit_l_max 17
_diffrn_reflns_limit_l_min -14
_diffrn_reflns_number 23172
_diffrn_reflns_theta_full 25.00
_diffrn_reflns_theta_max 25.00
_diffrn_reflns_theta_min 3.02
_diffrn_standards_interval_count -
_diffrn_standards_interval_time -
_diffrn_standards_number -
_exptl_absorpt_coefficient_mu 3.648
_exptl_absorpt_correction_T_max 0.579
_exptl_absorpt_correction_T_min 0.290
_exptl_absorpt_correction_type multi-scan
_exptl_crystal_colour red
_exptl_crystal_density_diffrn 1.576
_exptl_crystal_density_method 'not measured'
_exptl_crystal_description block
_exptl_crystal_F_000 1810
_exptl_crystal_size_max 0.35
_exptl_crystal_size_mid 0.3
_exptl_crystal_size_min 0.15
_refine_diff_density_max 1.733
_refine_diff_density_min -0.656
_refine_diff_density_rms 0.096
_refine_ls_abs_structure_details 'Flack H D (1983), Acta Cryst. A39, 876-881'
_refine_ls_abs_structure_Flack -0.004(5)
_refine_ls_extinction_method none
_refine_ls_goodness_of_fit_ref 0.952
_refine_ls_hydrogen_treatment mixed
_refine_ls_matrix_type full
_refine_ls_number_parameters 931
_refine_ls_number_reflns 13483
_refine_ls_number_restraints 37
_refine_ls_restrained_S_all 0.968
_refine_ls_R_factor_all 0.0453
_refine_ls_R_factor_gt 0.0312
_refine_ls_shift/su_max 0.003
_refine_ls_shift/su_mean 0.000
_refine_ls_structure_factor_coef Fsqd
_refine_ls_weighting_details 'calc w=1/[\s^2^(Fo^2^)+(0.0321P)^2^+0.0000P] where P=(Fo^2^+2Fc^2^)/3'
_refine_ls_weighting_scheme calc
_refine_ls_wR_factor_gt 0.0667
_refine_ls_wR_factor_ref 0.0693
_reflns_number_gt 10559
_reflns_number_total 13483
_reflns_threshold_expression >2sigma(I)
_cod_data_source_file ic5b00470_si_002.cif
_cod_data_source_block Co3W2_Rmpm
_cod_depositor_comments 'Adding full bibliography for 4343084.cif.'
_cod_original_sg_symbol_H-M 'P 21'
_cod_database_code 4343084

loop_
_symmetry_equiv_pos_as_xyz
'x, y, z'
'-x, y+1/2, -z'

loop_
_atom_site_label
_atom_site_type_symbol
_atom_site_fract_x
_atom_site_fract_y
_atom_site_fract_z
_atom_site_U_iso_or_equiv
_atom_site_adp_type
_atom_site_occupancy
_atom_site_symmetry_multiplicity
_atom_site_calc_flag
_atom_site_refinement_flags
W1 W 0.510168(17) 0.281375(10) 0.064144(14) 0.02687(9) Uani 1 1 d .
W2 W 1.001635(17) 0.275598(10) 0.446973(15) 0.02705(9) Uani 1 1 d .
Co3 Co 0.75628(7) 0.46907(4) 0.26258(6) 0.0325(2) Uani 1 1 d .
Co1 Co 0.62874(6) 0.17094(4) 0.40695(5) 0.0313(2) Uani 1 1 d .
Co2 Co 0.88031(6) 0.17526(4) 0.09890(5) 0.0321(2) Uani 1 1 d .
C11 C 0.4188(6) 0.3445(4) 0.1307(5) 0.0393(19) Uani 1 1 d .
C9 C 0.4057(6) 0.2065(4) 0.0848(4) 0.0368(19) Uani 1 1 d .
C3 C 0.6124(5) 0.3576(3) 0.1377(4) 0.0304(15) Uani 1 1 d .
C1 C 0.5557(5) 0.2466(3) 0.2079(4) 0.0329(16) Uani 1 1 d .
C2 C 0.6565(5) 0.2329(3) 0.0806(4) 0.0334(16) Uani 1 1 d .
C13 C 1.0185(5) 0.1953(4) 0.5510(5) 0.0374(18) Uani 1 1 d .
C14 C 1.1111(6) 0.2067(4) 0.4179(5) 0.0399(19) Uani 1 1 d .
C6 C 0.8993(5) 0.3543(3) 0.3784(4) 0.0318(16) Uani 1 1 d .
C4 C 0.8542(5) 0.2291(3) 0.4298(4) 0.0327(16) Uani 1 1 d .
C5 C 0.9536(5) 0.2430(3) 0.3035(4) 0.0335(16) Uani 1 1 d .
C16 C 1.0906(6) 0.3423(4) 0.3803(5) 0.043(2) Uani 1 1 d .
C12 C 1.1386(6) 0.3012(4) 0.5511(5) 0.054(2) Uani 1 1 d .
N11 N 0.3731(5) 0.3791(3) 0.1651(5) 0.0617(19) Uani 1 1 d .
N9 N 0.3490(5) 0.1666(4) 0.0963(4) 0.0600(19) Uani 1 1 d .
N3 N 0.6649(4) 0.3981(3) 0.1806(4) 0.0397(14) Uani 1 1 d .
N1 N 0.5813(4) 0.2266(3) 0.2821(4) 0.0437(15) Uani 1 1 d .
N2 N 0.7342(4) 0.2075(3) 0.0907(4) 0.0424(15) Uani 1 1 d .
N13 N 1.0314(5) 0.1538(3) 0.6055(4) 0.0582(19) Uani 1 1 d .
N14 N 1.1689(5) 0.1699(3) 0.3998(4) 0.0578(19) Uani 1 1 d .
N6 N 0.8493(4) 0.3947(3) 0.3394(4) 0.0368(14) Uani 1 1 d .
N4 N 0.7770(4) 0.2045(3) 0.4203(4) 0.0372(14) Uani 1 1 d .
N5 N 0.9281(4) 0.2219(3) 0.2296(4) 0.0382(14) Uani 1 1 d .
N19 N 0.8668(5) 0.0770(3) 0.1521(4) 0.0419(17) Uani 1 1 d .
N17 N 0.6368(5) 0.0770(3) 0.3369(4) 0.0406(17) Uani 1 1 d .
O1 O 0.6758(4) 0.1008(3) 0.5142(3) 0.0462(14) Uani 1 1 d D
C39 C 0.8314(6) 0.0293(4) 0.0886(6) 0.043(2) Uani 1 1 d .
O3 O 0.8311(4) 0.1156(3) -0.0196(3) 0.0497(14) Uani 1 1 d D
C29 C 0.6672(6) 0.0231(4) 0.3887(6) 0.044(2) Uani 1 1 d .
C40 C 0.8245(6) -0.0381(4) 0.1138(7) 0.062(2) Uani 1 1 d .
H40 H 0.7983 -0.0705 0.0689 0.074 Uiso 1 1 calc R
C7 C 0.3736(5) 0.3065(3) -0.0392(4) 0.0445(19) Uani 1 1 d .
C42 C 0.8933(6) -0.0064(4) 0.2720(6) 0.061(3) Uani 1 1 d .
H42 H 0.9145 -0.0171 0.3350 0.073 Uiso 1 1 calc R
C17 C 0.7098(7) 0.0361(4) 0.4938(6) 0.048(2) Uani 1 1 d .
H17 H 0.6832 0.0019 0.5294 0.058 Uiso 1 1 calc R
C33 C 0.6044(6) 0.0663(4) 0.2444(6) 0.055(2) Uani 1 1 d .
H33 H 0.5849 0.1033 0.2056 0.066 Uiso 1 1 calc R
C8 C 0.4992(6) 0.2112(4) -0.0514(5) 0.0423(19) Uani 1 1 d .
C19 C 0.7950(6) 0.0512(4) -0.0104(5) 0.050(2) Uani 1 1 d .
H19 H 0.8230 0.0205 -0.0496 0.060 Uiso 1 1 calc R
N8 N 0.4935(5) 0.1758(4) -0.1123(4) 0.065(2) Uani 1 1 d .
C32 C 0.5989(7) 0.0044(5) 0.2051(7) 0.066(3) Uani 1 1 d .
H32 H 0.5751 -0.0009 0.1410 0.080 Uiso 1 1 calc R
C10 C 0.5614(6) 0.3399(4) -0.0393(5) 0.0393(18) Uani 1 1 d .
N12 N 1.2122(5) 0.3121(4) 0.6071(5) 0.084(2) Uani 1 1 d .
C43 C 0.8974(6) 0.0578(4) 0.2428(6) 0.056(2) Uani 1 1 d .
H43 H 0.9225 0.0907 0.2872 0.067 Uiso 1 1 calc R
C41 C 0.8572(7) -0.0558(4) 0.2068(7) 0.072(3) Uani 1 1 d .
H41 H 0.8549 -0.1005 0.2251 0.086 Uiso 1 1 calc R
C31 C 0.6289(7) -0.0502(5) 0.2614(8) 0.074(3) Uani 1 1 d .
H31 H 0.6257 -0.0933 0.2360 0.089 Uiso 1 1 calc R
N7 N 0.2996(5) 0.3168(4) -0.0944(5) 0.077(2) Uani 1 1 d .
C30 C 0.6631(6) -0.0410(4) 0.3538(6) 0.058(2) Uani 1 1 d .
H30 H 0.6835 -0.0775 0.3933 0.070 Uiso 1 1 calc R
O5 O 0.6818(5) 0.5508(3) 0.1823(4) 0.0554(15) Uani 1 1 d D
O6 O 0.8293(4) 0.5446(3) 0.3554(3) 0.0462(13) Uani 1 1 d D
N22 N 0.6709(5) 0.4749(3) 0.3645(4) 0.0402(16) Uani 1 1 d .
C22 C 0.8080(6) 0.5486(4) 0.4456(5) 0.048(2) Uani 1 1 d .
H22 H 0.7984 0.5963 0.4589 0.058 Uiso 1 1 calc R
N15 N 0.9225(6) 0.3538(3) 0.6138(4) 0.069(2) Uani 1 1 d .
C25 C 0.6798(7) 0.0487(5) -0.0429(6) 0.074(3) Uani 1 1 d .
H25A H 0.6510 0.0770 -0.0034 0.111 Uiso 1 1 calc R
H25B H 0.6571 0.0032 -0.0395 0.111 Uiso 1 1 calc R
H25C H 0.6589 0.0645 -0.1060 0.111 Uiso 1 1 calc R
N10 N 0.5870(6) 0.3695(3) -0.0945(4) 0.065(2) Uani 1 1 d .
C28 C 0.8939(6) 0.5225(4) 0.5197(5) 0.056(2) Uani 1 1 d .
H28C H 0.8780 0.5264 0.5792 0.084 Uiso 1 1 calc R
H28A H 0.9535 0.5482 0.5201 0.084 Uiso 1 1 calc R
H28B H 0.9055 0.4760 0.5076 0.084 Uiso 1 1 calc R
C54 C 0.7095(6) 0.5125(4) 0.4409(5) 0.043(2) Uani 1 1 d .
C15 C 0.9509(6) 0.3262(3) 0.5567(5) 0.0413(18) Uani 1 1 d .
C58 C 0.5823(6) 0.4417(4) 0.3602(5) 0.055(2) Uani 1 1 d .
H58 H 0.5537 0.4167 0.3071 0.066 Uiso 1 1 calc R
N21 N 0.8418(6) 0.4846(3) 0.1615(5) 0.0483(19) Uani 1 1 d .
C49 C 0.7990(7) 0.5255(4) 0.0903(6) 0.052(2) Uani 1 1 d .
C21 C 0.6972(6) 0.5577(3) 0.0918(5) 0.047(2) Uani 1 1 d .
H21 H 0.7015 0.6059 0.0790 0.057 Uiso 1 1 calc R
C53 C 0.9274(7) 0.4539(5) 0.1645(6) 0.070(3) Uani 1 1 d .
H53 H 0.9585 0.4280 0.2160 0.084 Uiso 1 1 calc R
N16 N 1.1354(6) 0.3774(4) 0.3446(5) 0.070(2) Uani 1 1 d .
C55 C 0.6623(7) 0.5184(5) 0.5129(6) 0.061(3) Uani 1 1 d .
H55 H 0.6894 0.5452 0.5645 0.074 Uiso 1 1 calc R
O4 O 1.0344(4) 0.1589(3) 0.0993(4) 0.0452(12) Uani 1 1 d D
O2 O 0.4746(4) 0.1537(2) 0.4044(3) 0.0420(12) Uani 1 1 d D
N20 N 0.9134(4) 0.2543(3) 0.0147(4) 0.0467(16) Uani 1 1 d .
N18 N 0.5991(5) 0.2370(3) 0.5090(4) 0.0457(16) Uani 1 1 d .
C48 C 0.8453(6) 0.2946(5) -0.0384(6) 0.077(3) Uani 1 1 d .
H48 H 0.7796 0.2933 -0.0309 0.092 Uiso 1 1 calc R
C38 C 0.6696(6) 0.2673(5) 0.5730(5) 0.070(3) Uani 1 1 d .
H38 H 0.7361 0.2651 0.5681 0.084 Uiso 1 1 calc R
C44 C 1.0092(6) 0.2568(4) 0.0043(5) 0.057(2) Uani 1 1 d .
C20 C 1.0863(5) 0.2134(4) 0.0664(5) 0.052(2) Uani 1 1 d .
H20 H 1.1314 0.1948 0.0304 0.062 Uiso 1 1 calc R
C34 C 0.5050(6) 0.2382(4) 0.5184(5) 0.050(2) Uani 1 1 d .
C35 C 0.4778(6) 0.2708(6) 0.5908(6) 0.087(3) Uani 1 1 d .
H35 H 0.4112 0.2709 0.5959 0.104 Uiso 1 1 calc R
C18 C 0.4270(5) 0.2050(4) 0.4461(5) 0.0460(19) Uani 1 1 d .
H18 H 0.3770 0.1843 0.4750 0.055 Uiso 1 1 calc R
C27 C 0.6135(6) 0.5291(4) 0.0194(5) 0.066(3) Uani 1 1 d .
H27C H 0.5950 0.4860 0.0395 0.098 Uiso 1 1 calc R
H27B H 0.6346 0.5239 -0.0375 0.098 Uiso 1 1 calc R
H27A H 0.5565 0.5590 0.0091 0.098 Uiso 1 1 calc R
C45 C 1.0356(7) 0.3008(6) -0.0572(7) 0.110(5) Uani 1 1 d .
H45 H 1.1026 0.3045 -0.0603 0.132 Uiso 1 1 calc R
C23 C 0.8234(7) 0.0321(4) 0.5186(6) 0.073(3) Uani 1 1 d .
H23B H 0.8496 0.0619 0.4790 0.110 Uiso 1 1 calc R
H23C H 0.8440 -0.0133 0.5101 0.110 Uiso 1 1 calc R
H23A H 0.8493 0.0452 0.5825 0.110 Uiso 1 1 calc R
C24 C 0.3728(6) 0.2566(4) 0.3705(6) 0.075(3) Uani 1 1 d .
H24A H 0.3460 0.2929 0.3999 0.113 Uiso 1 1 calc R
H24C H 0.3188 0.2345 0.3268 0.113 Uiso 1 1 calc R
H24B H 0.4204 0.2741 0.3383 0.113 Uiso 1 1 calc R
C26 C 1.1485(6) 0.2548(4) 0.1470(5) 0.068(3) Uani 1 1 d .
H26B H 1.1046 0.2741 0.1818 0.102 Uiso 1 1 calc R
H26A H 1.1828 0.2903 0.1229 0.102 Uiso 1 1 calc R
H26C H 1.1972 0.2263 0.1870 0.102 Uiso 1 1 calc R
C50 C 0.8409(9) 0.5340(5) 0.0157(7) 0.089(4) Uani 1 1 d .
H50 H 0.8090 0.5613 -0.0339 0.107 Uiso 1 1 calc R
C52 C 0.9714(9) 0.4609(6) 0.0885(8) 0.112(4) Uani 1 1 d U
H52 H 1.0300 0.4371 0.0881 0.134 Uiso 1 1 calc R
C57 C 0.5341(7) 0.4437(5) 0.4307(6) 0.080(3) Uani 1 1 d .
H57 H 0.4756 0.4190 0.4281 0.097 Uiso 1 1 calc R
C56 C 0.5763(8) 0.4841(6) 0.5061(7) 0.092(3) Uani 1 1 d .
H56 H 0.5437 0.4878 0.5541 0.110 Uiso 1 1 calc R
C51 C 0.9288(9) 0.5026(7) 0.0144(8) 0.123(5) Uani 1 1 d .
H51 H 0.9593 0.5090 -0.0347 0.148 Uiso 1 1 calc R
C46 C 0.9615(10) 0.3394(6) -0.1146(8) 0.124(4) Uani 1 1 d U
H46 H 0.9763 0.3665 -0.1608 0.149 Uiso 1 1 calc R
C47 C 0.8649(9) 0.3366(6) -0.1013(7) 0.107(4) Uani 1 1 d U
H47 H 0.8141 0.3638 -0.1362 0.128 Uiso 1 1 calc R
C37 C 0.6488(8) 0.3019(6) 0.6467(7) 0.113(4) Uani 1 1 d .
H37 H 0.7002 0.3238 0.6894 0.135 Uiso 1 1 calc R
C36 C 0.5539(9) 0.3036(6) 0.6562(7) 0.120(5) Uani 1 1 d .
H36 H 0.5388 0.3265 0.7059 0.144 Uiso 1 1 calc R
O9 O 0.3540(4) 0.0900(2) 0.2562(3) 0.0511(13) Uani 1 1 d .
O10 O 1.1487(4) 0.0876(2) 0.2408(3) 0.0566(14) Uani 1 1 d .
O13 O 0.8402(5) 0.4490(3) -0.2697(4) 0.083(2) Uani 1 1 d .
O15 O 0.2582(6) 0.4616(3) 0.2597(5) 0.110(3) Uani 1 1 d .
O7 O 0.6685(7) 0.0848(4) 0.6869(4) 0.123(3) Uani 1 1 d .
O12 O 0.6485(5) 0.4515(3) -0.2332(4) 0.0791(19) Uani 1 1 d .
O8 O 0.4783(9) 0.1047(5) 0.7256(6) 0.184(5) Uani 1 1 d .
O14 O 0.7357(7) 0.6847(5) 0.2482(5) 0.184(5) Uani 1 1 d U
O11 O 0.8206(10) 0.1560(6) -0.1941(6) 0.208(5) Uani 1 1 d U
H4 H 1.061(8) 0.133(4) 0.145(5) 0.13(5) Uiso 1 1 d D
H2 H 0.431(5) 0.143(4) 0.354(3) 0.07(3) Uiso 1 1 d D
H3 H 0.802(5) 0.131(3) -0.073(2) 0.05(2) Uiso 1 1 d D
H1 H 0.692(5) 0.098(4) 0.5726(9) 0.05(2) Uiso 1 1 d D
H6 H 0.891(2) 0.540(4) 0.383(6) 0.08(3) Uiso 1 1 d D
H5 H 0.624(6) 0.534(9) 0.180(13) 0.32(11) Uiso 1 1 d D

loop_
_atom_site_aniso_label
_atom_site_aniso_U_11
_atom_site_aniso_U_22
_atom_site_aniso_U_33
_atom_site_aniso_U_23
_atom_site_aniso_U_13
_atom_site_aniso_U_12
W1 0.02671(13) 0.0271(2) 0.02653(12) 0.00042(18) 0.00591(10) 0.00162(18)
W2 0.02686(14) 0.0252(2) 0.02864(12) 0.00006(18) 0.00600(10) -0.00040(18)
Co3 0.0335(5) 0.0264(4) 0.0359(5) 0.0004(5) 0.0054(4) 0.0002(4)
Co1 0.0290(5) 0.0360(5) 0.0292(4) 0.0033(4) 0.0079(4) -0.0019(4)
Co2 0.0287(5) 0.0380(5) 0.0297(4) -0.0026(4) 0.0072(4) 0.0027(4)
C11 0.041(5) 0.040(4) 0.037(4) -0.004(4) 0.010(4) -0.002(4)
C9 0.052(5) 0.038(4) 0.024(4) -0.003(3) 0.016(4) -0.014(4)
C3 0.032(4) 0.038(4) 0.024(3) 0.000(3) 0.011(3) 0.003(3)
C1 0.030(4) 0.032(4) 0.034(4) 0.009(3) 0.002(3) 0.000(3)
C2 0.043(5) 0.028(4) 0.027(3) -0.003(3) 0.004(3) -0.007(3)
C13 0.033(4) 0.040(4) 0.040(4) 0.007(3) 0.010(3) 0.004(3)
C14 0.042(5) 0.038(4) 0.041(4) 0.010(4) 0.012(4) 0.006(4)
C6 0.048(4) 0.020(3) 0.027(3) 0.003(3) 0.010(3) -0.002(3)
C4 0.035(4) 0.032(4) 0.032(4) 0.003(3) 0.010(3) -0.001(3)
C5 0.026(4) 0.038(4) 0.033(4) -0.005(3) -0.001(3) -0.004(3)
C16 0.037(5) 0.040(5) 0.053(5) 0.001(4) 0.017(4) 0.010(4)
C12 0.047(5) 0.064(5) 0.046(4) -0.006(4) 0.005(4) -0.003(4)
N11 0.048(4) 0.062(5) 0.085(5) -0.022(4) 0.035(4) 0.007(4)
N9 0.065(5) 0.062(5) 0.053(4) -0.003(4) 0.014(4) -0.025(4)
N3 0.035(3) 0.046(4) 0.036(3) 0.002(3) 0.004(3) -0.009(3)
N1 0.039(4) 0.052(4) 0.040(3) 0.009(3) 0.010(3) -0.004(3)
N2 0.030(4) 0.048(4) 0.049(4) -0.003(3) 0.009(3) 0.007(3)
N13 0.070(5) 0.055(4) 0.047(4) 0.021(3) 0.009(3) 0.015(4)
N14 0.063(5) 0.054(4) 0.061(4) 0.006(4) 0.022(4) 0.015(4)
N6 0.047(4) 0.030(3) 0.035(3) 0.002(3) 0.013(3) 0.002(3)
N4 0.026(3) 0.046(3) 0.038(3) 0.010(3) 0.007(3) 0.000(3)
N5 0.028(3) 0.046(3) 0.039(3) -0.008(3) 0.006(3) 0.003(3)
N19 0.040(4) 0.044(4) 0.039(4) -0.002(3) 0.003(3) 0.002(3)
N17 0.041(4) 0.039(4) 0.042(4) 0.002(3) 0.012(3) 0.000(3)
O1 0.061(4) 0.046(3) 0.032(3) 0.009(3) 0.013(3) 0.006(3)
C39 0.031(5) 0.042(5) 0.060(5) -0.013(4) 0.017(4) -0.005(4)
O3 0.060(4) 0.053(3) 0.033(3) -0.008(3) 0.005(3) -0.004(3)
C29 0.045(5) 0.043(5) 0.051(5) -0.002(4) 0.027(4) -0.002(4)
C40 0.052(6) 0.041(5) 0.097(7) -0.017(5) 0.028(5) -0.001(4)
C7 0.046(5) 0.049(4) 0.035(4) 0.002(3) 0.003(3) 0.010(4)
C42 0.057(6) 0.054(6) 0.065(6) 0.018(5) 0.003(5) -0.003(4)
C17 0.058(6) 0.044(5) 0.049(5) 0.019(4) 0.026(4) 0.003(4)
C33 0.046(5) 0.062(5) 0.059(5) -0.006(4) 0.014(4) 0.007(4)
C8 0.039(5) 0.047(5) 0.038(4) -0.013(4) 0.005(4) -0.001(4)
C19 0.050(6) 0.050(5) 0.053(5) -0.023(4) 0.018(4) 0.008(4)
N8 0.075(5) 0.067(5) 0.053(4) -0.032(4) 0.016(4) -0.001(4)
C32 0.056(6) 0.081(7) 0.061(6) -0.031(5) 0.012(5) -0.006(5)
C10 0.047(5) 0.040(4) 0.030(4) 0.003(3) 0.009(4) 0.001(4)
N12 0.060(5) 0.119(6) 0.064(5) -0.013(4) -0.004(4) -0.016(5)
C43 0.042(5) 0.056(5) 0.065(5) -0.002(4) 0.005(4) -0.007(4)
C41 0.060(6) 0.054(6) 0.101(8) 0.017(6) 0.020(6) 0.009(5)
C31 0.056(6) 0.066(6) 0.101(8) -0.042(6) 0.021(6) -0.013(5)
N7 0.050(5) 0.096(5) 0.071(5) 0.009(4) -0.011(4) 0.025(4)
C30 0.063(6) 0.038(5) 0.079(6) 0.005(5) 0.027(5) 0.009(4)
O5 0.062(4) 0.054(3) 0.046(3) 0.008(3) 0.006(3) 0.022(3)
O6 0.052(4) 0.045(3) 0.039(3) -0.007(2) 0.007(3) -0.014(3)
N22 0.038(4) 0.038(4) 0.046(4) -0.012(3) 0.014(3) 0.000(3)
C22 0.062(6) 0.034(4) 0.041(4) -0.014(3) -0.001(4) -0.004(4)
N15 0.095(6) 0.067(5) 0.050(4) -0.014(4) 0.029(4) 0.017(4)
C25 0.064(6) 0.083(7) 0.067(6) -0.017(5) 0.002(5) -0.008(5)
N10 0.088(6) 0.065(5) 0.046(4) 0.013(4) 0.023(4) -0.014(4)
C28 0.067(6) 0.045(5) 0.050(5) 0.000(4) 0.004(4) -0.004(4)
C54 0.050(5) 0.037(4) 0.041(4) -0.007(4) 0.008(4) 0.003(4)
C15 0.047(5) 0.033(4) 0.041(4) 0.006(3) 0.004(4) 0.006(4)
C58 0.054(6) 0.061(5) 0.054(5) -0.019(4) 0.020(4) -0.010(4)
N21 0.048(5) 0.044(4) 0.054(4) 0.018(4) 0.014(4) 0.001(3)
C49 0.043(6) 0.052(5) 0.059(5) 0.029(4) 0.009(4) 0.001(4)
C21 0.059(5) 0.027(4) 0.046(5) 0.012(3) -0.006(4) 0.001(4)
C53 0.054(6) 0.085(7) 0.077(6) 0.041(5) 0.030(5) 0.020(5)
N16 0.064(5) 0.060(5) 0.096(6) 0.031(4) 0.038(5) -0.011(4)
C55 0.063(7) 0.082(7) 0.044(5) -0.028(5) 0.023(5) -0.011(5)
O4 0.028(3) 0.055(3) 0.052(3) 0.000(3) 0.010(2) 0.001(3)
O2 0.028(3) 0.050(3) 0.049(3) -0.010(3) 0.013(2) -0.008(2)
N20 0.033(3) 0.057(4) 0.050(3) 0.017(3) 0.010(3) 0.002(3)
N18 0.035(4) 0.056(4) 0.045(3) -0.013(3) 0.007(3) 0.005(3)
C48 0.037(4) 0.095(8) 0.093(6) 0.054(6) 0.008(4) 0.002(5)
C38 0.047(5) 0.083(7) 0.080(5) -0.028(6) 0.017(4) -0.011(5)
C44 0.041(5) 0.076(6) 0.053(4) 0.018(4) 0.011(4) -0.007(4)
C20 0.028(4) 0.073(6) 0.057(5) 0.013(4) 0.018(4) 0.000(4)
C34 0.050(5) 0.049(5) 0.056(5) -0.006(4) 0.022(4) -0.004(4)
C35 0.058(5) 0.124(9) 0.088(6) -0.042(8) 0.036(5) -0.006(7)
C18 0.037(4) 0.052(5) 0.054(4) -0.003(4) 0.019(4) -0.006(4)
C27 0.064(6) 0.050(5) 0.067(6) 0.014(5) -0.014(5) -0.004(4)
C45 0.053(6) 0.145(11) 0.124(8) 0.095(8) 0.004(6) -0.020(7)
C23 0.063(7) 0.075(6) 0.075(7) 0.016(5) 0.005(5) 0.018(5)
C24 0.061(6) 0.075(6) 0.087(6) -0.005(5) 0.012(5) 0.010(5)
C26 0.048(5) 0.070(6) 0.079(6) 0.002(5) 0.001(4) -0.012(4)
C50 0.081(9) 0.098(8) 0.093(8) 0.054(7) 0.032(7) 0.018(7)
C52 0.081(7) 0.134(8) 0.135(8) 0.044(7) 0.055(6) 0.018(6)
C57 0.058(6) 0.119(8) 0.078(7) -0.018(6) 0.043(5) -0.019(6)
C56 0.081(8) 0.138(10) 0.074(7) -0.036(7) 0.055(6) -0.015(7)
C51 0.097(10) 0.166(12) 0.128(10) 0.088(9) 0.068(8) 0.048(9)
C46 0.101(7) 0.141(8) 0.133(8) 0.090(7) 0.035(6) -0.006(6)
C47 0.076(6) 0.124(7) 0.116(7) 0.075(6) 0.016(6) 0.009(6)
C37 0.064(7) 0.155(11) 0.116(8) -0.095(8) 0.015(6) -0.022(7)
C36 0.100(9) 0.158(12) 0.113(8) -0.092(9) 0.048(7) -0.016(8)
O9 0.049(3) 0.051(3) 0.053(3) -0.007(3) 0.013(3) -0.009(2)
O10 0.054(3) 0.057(3) 0.059(3) 0.014(3) 0.015(3) 0.008(3)
O13 0.122(6) 0.064(4) 0.081(4) 0.014(3) 0.060(4) 0.028(4)
O15 0.146(7) 0.056(4) 0.172(8) -0.022(4) 0.123(6) -0.021(4)
O7 0.206(9) 0.108(5) 0.069(4) 0.012(4) 0.063(5) 0.027(6)
O12 0.109(6) 0.056(4) 0.089(4) 0.004(3) 0.056(4) -0.010(4)
O8 0.238(13) 0.181(9) 0.145(8) -0.040(7) 0.068(8) -0.087(9)
O14 0.210(8) 0.122(7) 0.177(8) -0.025(5) -0.037(6) 0.031(6)
O11 0.275(9) 0.206(8) 0.115(6) 0.007(6) -0.003(6) -0.034(8)

loop_
_atom_type_symbol
_atom_type_description
_atom_type_scat_dispersion_real
_atom_type_scat_dispersion_imag
_atom_type_scat_source
C C 0.0033 0.0016 'International Tables Vol C Tables 4.2.6.8 and 6.1.1.4'
H H 0.0000 0.0000 'International Tables Vol C Tables 4.2.6.8 and 6.1.1.4'
N N 0.0061 0.0033 'International Tables Vol C Tables 4.2.6.8 and 6.1.1.4'
O O 0.0106 0.0060 'International Tables Vol C Tables 4.2.6.8 and 6.1.1.4'
Co Co 0.3494 0.9721 'International Tables Vol C Tables 4.2.6.8 and 6.1.1.4'
W W -0.8490 6.8722 'International Tables Vol C Tables 4.2.6.8 and 6.1.1.4'

loop_
_geom_angle_atom_site_label_1
_geom_angle_atom_site_label_2
_geom_angle_atom_site_label_3
_geom_angle
C9 W1 C7 76.7(3)
C9 W1 C3 141.9(2)
C7 W1 C3 122.3(2)
C9 W1 C11 81.8(3)
C7 W1 C11 72.3(3)
C3 W1 C11 74.9(3)
C9 W1 C10 144.7(3)
C7 W1 C10 75.4(3)
C3 W1 C10 72.6(2)
C11 W1 C10 109.4(3)
C9 W1 C2 107.7(3)
C7 W1 C2 142.3(2)
C3 W1 C2 77.9(2)
C11 W1 C2 145.0(2)
C10 W1 C2 82.5(3)
C9 W1 C1 71.4(2)
C7 W1 C1 139.0(3)
C3 W1 C1 74.6(2)
C11 W1 C1 78.3(3)
C10 W1 C1 142.6(3)
C2 W1 C1 73.5(2)
C9 W1 C8 75.4(3)
C7 W1 C8 73.2(3)
C3 W1 C8 138.8(3)
C11 W1 C8 142.0(3)
C10 W1 C8 76.2(3)
C2 W1 C8 72.0(2)
C1 W1 C8 120.8(3)
C14 W2 C5 70.8(3)
C14 W2 C15 144.4(3)
C5 W2 C15 143.2(3)
C14 W2 C12 76.7(3)
C5 W2 C12 140.2(3)
C15 W2 C12 74.7(3)
C14 W2 C4 112.2(3)
C5 W2 C4 73.0(2)
C15 W2 C4 80.0(3)
C12 W2 C4 142.6(3)
C14 W2 C6 139.8(3)
C5 W2 C6 75.6(2)
C15 W2 C6 74.3(2)
C12 W2 C6 120.4(2)
C4 W2 C6 77.2(2)
C14 W2 C13 73.7(3)
C5 W2 C13 115.3(2)
C15 W2 C13 78.9(2)
C12 W2 C13 75.4(3)
C4 W2 C13 73.0(2)
C6 W2 C13 142.8(3)
C14 W2 C16 78.7(3)
C5 W2 C16 78.9(3)
C15 W2 C16 111.9(3)
C12 W2 C16 72.7(3)
C4 W2 C16 143.6(3)
C6 W2 C16 73.7(3)
C13 W2 C16 141.6(3)
N3 Co3 N6 92.1(2)
N3 Co3 O6 170.7(2)
N6 Co3 O6 91.2(2)
N3 Co3 O5 93.1(2)
N6 Co3 O5 171.6(3)
O6 Co3 O5 84.6(2)
N3 Co3 N22 95.5(2)
N6 Co3 N22 91.0(2)
O6 Co3 N22 75.7(2)
O5 Co3 N22 94.9(2)
N3 Co3 N21 92.4(3)
N6 Co3 N21 96.8(2)
O6 Co3 N21 95.8(2)
O5 Co3 N21 76.5(3)
N22 Co3 N21 168.6(3)
O1 Co1 N4 91.7(2)
O1 Co1 N18 87.0(2)
N4 Co1 N18 94.9(2)
O1 Co1 N1 169.5(2)
N4 Co1 N1 89.9(2)
N18 Co1 N1 103.2(2)
O1 Co1 O2 91.5(2)
N4 Co1 O2 169.7(2)
N18 Co1 O2 75.5(2)
N1 Co1 O2 88.7(2)
O1 Co1 N17 75.3(2)
N4 Co1 N17 99.2(2)
N18 Co1 N17 157.6(2)
N1 Co1 N17 94.2(2)
O2 Co1 N17 91.1(2)
N2 Co2 O3 91.1(2)
N2 Co2 N5 89.7(2)
O3 Co2 N5 171.3(2)
N2 Co2 N20 94.4(2)
O3 Co2 N20 89.8(2)
N5 Co2 N20 98.8(2)
N2 Co2 O4 170.2(2)
O3 Co2 O4 91.8(2)
N5 Co2 O4 88.9(2)
N20 Co2 O4 76.2(2)
N2 Co2 N19 97.8(2)
O3 Co2 N19 75.6(2)
N5 Co2 N19 95.7(2)
N20 Co2 N19 161.1(2)
O4 Co2 N19 92.0(2)
N11 C11 W1 177.7(7)
N9 C9 W1 179.4(7)
N3 C3 W1 176.8(6)
N1 C1 W1 177.6(6)
N2 C2 W1 179.0(6)
N13 C13 W2 177.2(7)
N14 C14 W2 178.1(7)
N6 C6 W2 176.2(6)
N4 C4 W2 179.5(7)
N5 C5 W2 176.0(6)
N16 C16 W2 178.9(8)
N12 C12 W2 177.2(7)
C3 N3 Co3 177.2(5)
C1 N1 Co1 168.7(6)
C2 N2 Co2 171.0(6)
C6 N6 Co3 178.3(5)
C4 N4 Co1 172.9(6)
C5 N5 Co2 175.2(5)
C39 N19 C43 117.8(7)
C39 N19 Co2 115.9(5)
C43 N19 Co2 126.0(5)
C29 N17 C33 116.1(7)
C29 N17 Co1 117.9(5)
C33 N17 Co1 125.7(5)
C17 O1 Co1 119.7(4)
N19 C39 C40 121.7(8)
N19 C39 C19 117.4(7)
C40 C39 C19 120.8(8)
C19 O3 Co2 119.3(5)
N17 C29 C30 123.6(8)
N17 C29 C17 115.9(7)
C30 C29 C17 120.4(8)
C41 C40 C39 118.8(8)
N7 C7 W1 176.9(7)
C43 C42 C41 118.8(8)
O1 C17 C23 111.4(7)
O1 C17 C29 107.6(6)
C23 C17 C29 110.4(7)
N17 C33 C32 123.3(9)
N8 C8 W1 178.7(7)
O3 C19 C39 108.9(6)
O3 C19 C25 111.1(7)
C39 C19 C25 111.6(8)
C33 C32 C31 118.8(8)
N10 C10 W1 178.6(7)
C42 C43 N19 123.6(8)
C42 C41 C40 119.2(8)
C30 C31 C32 119.2(8)
C31 C30 C29 118.9(8)
C21 O5 Co3 116.4(4)
C22 O6 Co3 118.2(4)
C54 N22 C58 117.7(7)
C54 N22 Co3 117.1(5)
C58 N22 Co3 125.2(5)
O6 C22 C28 111.2(7)
O6 C22 C54 108.2(6)
C28 C22 C54 113.6(7)
N22 C54 C55 122.3(8)
N22 C54 C22 117.5(7)
C55 C54 C22 120.2(7)
N15 C15 W2 178.7(7)
C57 C58 N22 122.7(8)
C53 N21 C49 121.4(8)
C53 N21 Co3 123.1(6)
C49 N21 Co3 115.4(6)
N21 C49 C50 121.2(9)
N21 C49 C21 117.5(8)
C50 C49 C21 121.1(8)
O5 C21 C27 112.5(7)
O5 C21 C49 108.6(6)
C27 C21 C49 111.9(7)
N21 C53 C52 118.7(9)
C56 C55 C54 117.7(8)
C20 O4 Co2 116.9(4)
C18 O2 Co1 115.6(4)
C48 N20 C44 117.9(7)
C48 N20 Co2 125.0(5)
C44 N20 Co2 116.4(5)
C38 N18 C34 118.2(7)
C38 N18 Co1 124.2(5)
C34 N18 Co1 116.5(5)
C47 C48 N20 124.1(9)
N18 C38 C37 122.7(8)
N20 C44 C45 121.1(8)
N20 C44 C20 117.7(7)
C45 C44 C20 121.1(8)
O4 C20 C44 108.1(6)
O4 C20 C26 111.5(6)
C44 C20 C26 110.2(7)
N18 C34 C35 122.9(7)
N18 C34 C18 117.6(7)
C35 C34 C18 119.5(8)
C34 C35 C36 117.5(9)
O2 C18 C34 108.1(6)
O2 C18 C24 110.1(6)
C34 C18 C24 111.1(6)
C44 C45 C46 119.3(10)
C51 C50 C49 120.0(10)
C51 C52 C53 120.9(11)
C58 C57 C56 116.7(9)
C55 C56 C57 122.8(8)
C50 C51 C52 117.7(11)
C47 C46 C45 118.1(10)
C48 C47 C46 119.4(10)
C36 C37 C38 119.2(9)
C37 C36 C35 119.5(9)

loop_
_geom_bond_atom_site_label_1
_geom_bond_atom_site_label_2
_geom_bond_distance
W1 C9 2.132(7)
W1 C7 2.159(6)
W1 C3 2.162(7)
W1 C11 2.167(8)
W1 C10 2.168(7)
W1 C2 2.176(7)
W1 C1 2.176(6)
W1 C8 2.181(7)
W2 C14 2.145(8)
W2 C5 2.161(6)
W2 C15 2.162(8)
W2 C12 2.171(7)
W2 C4 2.172(7)
W2 C6 2.173(7)
W2 C13 2.188(7)
W2 C16 2.188(8)
Co3 N3 2.065(6)
Co3 N6 2.092(6)
Co3 O6 2.111(5)
Co3 O5 2.117(5)
Co3 N22 2.122(6)
Co3 N21 2.133(7)
Co1 O1 2.090(5)
Co1 N4 2.093(6)
Co1 N18 2.112(6)
Co1 N1 2.113(5)
Co1 O2 2.123(5)
Co1 N17 2.149(7)
Co2 N2 2.070(6)
Co2 O3 2.086(5)
Co2 N5 2.098(5)
Co2 N20 2.120(6)
Co2 O4 2.126(5)
Co2 N19 2.128(7)
C11 N11 1.129(9)
C9 N9 1.148(8)
C3 N3 1.159(7)
C1 N1 1.140(7)
C2 N2 1.150(8)
C13 N13 1.136(8)
C14 N14 1.153(9)
C6 N6 1.117(7)
C4 N4 1.138(8)
C5 N5 1.143(7)
C16 N16 1.138(9)
C12 N12 1.156(8)
N19 C39 1.338(9)
N19 C43 1.358(9)
N17 C29 1.322(9)
N17 C33 1.348(9)
O1 C17 1.422(9)
C39 C40 1.398(11)
C39 C19 1.492(11)
O3 C19 1.387(9)
C29 C30 1.369(11)
C29 C17 1.543(10)
C40 C41 1.384(12)
C7 N7 1.152(8)
C42 C43 1.351(10)
C42 C41 1.378(11)
C17 C23 1.506(12)
C33 C32 1.352(11)
C8 N8 1.131(8)
C19 C25 1.529(11)
C32 C31 1.367(12)
C10 N10 1.130(8)
C31 C30 1.344(11)
O5 C21 1.412(9)
O6 C22 1.435(9)
N22 C54 1.349(9)
N22 C58 1.365(9)
C22 C28 1.489(9)
C22 C54 1.509(11)
N15 C15 1.151(9)
C54 C55 1.379(11)
C58 C57 1.363(11)
N21 C53 1.308(10)
N21 C49 1.345(10)
C49 C50 1.372(13)
C49 C21 1.534(11)
C21 C27 1.474(9)
C53 C52 1.406(13)
C55 C56 1.339(12)
O4 C20 1.442(8)
O2 C18 1.427(8)
N20 C48 1.327(9)
N20 C44 1.354(9)
N18 C38 1.318(9)
N18 C34 1.326(9)
C48 C47 1.324(12)
C38 C37 1.376(12)
C44 C45 1.370(11)
C44 C20 1.490(10)
C20 C26 1.523(10)
C34 C35 1.377(11)
C34 C18 1.467(10)
C35 C36 1.395(12)
C18 C24 1.562(10)
C45 C46 1.382(13)
C50 C51 1.356(14)
C52 C51 1.384(14)
C57 C56 1.380(12)
C46 C47 1.381(14)
C37 C36 1.337(14)
